data_4336752
loop_
_publ_author_name
'Treffly B. Ditri'
'Alex E. Carpenter'
'Donald S. Ripatti'
'Curtis E. Moore'
'Arnold L. Rheingold'
'Joshua S. Figueroa'

_publ_section_title
;
 Chloro- and Trifluoromethyl-Substituted Flanking-Ring m-Terphenyl
 Isocyanides: \h6-Arene Binding to Zero-Valent Molybdenum Centers and
 Comparison to Alkyl-Substituted Derivatives
;
_journal_name_full 'Inorganic Chemistry'
_journal_page_first 13216
_journal_page_last 13229
_journal_paper_doi 10.1021/ic402130p
_journal_volume 52
_journal_year 2013
_chemical_formula_moiety 'C92 H68 Cl18 Mo N4, 6(C6 H6)'
_chemical_formula_sum 'C128 H104 Cl18 Mo N4'
_chemical_formula_weight 2432.19
_chemical_name_common MoCl2(CNArClips2)4
_chemical_name_systematic
;
 ?
;
_space_group_crystal_system triclinic
_space_group_IT_number 2
_space_group_name_Hall '-P 1'
_space_group_name_H-M_alt 'P -1'
_symmetry_space_group_name_Hall '-P 1'
_symmetry_space_group_name_H-M 'P -1'
_atom_sites_solution_hydrogens geom
_atom_sites_solution_primary direct
_atom_sites_solution_secondary difmap
_audit_creation_date 2013-08-16
_audit_creation_method
;
  Olex2 1.2-beta
  (compiled Apr 23 2013 17:59:47, GUI svn.r4466)
;
_cell_angle_alpha 110.610(4)
_cell_angle_beta 94.686(3)
_cell_angle_gamma 100.299(3)
_cell_formula_units_Z 1
_cell_length_a 13.4390(11)
_cell_length_b 14.2602(12)
_cell_length_c 16.6204(14)
_cell_measurement_reflns_used 9191
_cell_measurement_temperature 100
_cell_measurement_theta_max 36.320
_cell_measurement_theta_min 2.933
_cell_volume 2896.9(4)
_computing_cell_refinement 'SAINT v8.18C (Bruker, 2011)'
_computing_data_collection 'Bruker APEX2 v2011.4-0 (Bruker, 2011)'
_computing_data_reduction 'SAINT v8.18C (Bruker, 2011)'
_computing_molecular_graphics
;
O. V. Dolomanov, L. J. Bourhis, R. J. Gildea, J. A. K. Howard and H. Puschmann,
OLEX2: a complete structure solution, refinement and analysis program.
J. Appl. Cryst. (2009). 42, 339-341.
;
_computing_publication_material
;
O. V. Dolomanov, L. J. Bourhis, R. J. Gildea, J. A. K. Howard and H. Puschmann,
OLEX2: a complete structure solution, refinement and analysis program.
J. Appl. Cryst. (2009). 42, 339-341.
;
_computing_structure_refinement
;
XL, G.M. Sheldrick, Acta Cryst.
(2008). A64, 112-122
;
_computing_structure_solution
;
M. C. Burla, R. Caliandro, M. Camalli, B. Carrozzini, G. L. Cascarano, 
L. De Caro, C. Giacovazzo, G. Polidori and R. Spagna, 
SIR2004: an improved tool for crystal structure determination and refinement. 
J. Appl. Cryst. (2005). 38, 381-388.
;
_diffrn_ambient_temperature 100.0
_diffrn_detector 'Bruker Photon-100 area detector'
_diffrn_detector_area_resol_mean 10.5
_diffrn_detector_type 'CMOS area detector'
_diffrn_measured_fraction_theta_full 0.999
_diffrn_measured_fraction_theta_max 0.994
_diffrn_measurement_device 'four-circle KAPPA diffractometer'
_diffrn_measurement_device_type 'Bruker D8 QUEST'
_diffrn_measurement_method '\w and \f scans'
_diffrn_radiation_monochromator 'Double Bounce Multilayer Mirror'
_diffrn_radiation_probe x-ray
_diffrn_radiation_type MoK\a
_diffrn_radiation_wavelength 0.71073
_diffrn_radiation_xray_symbol K-L~3~
_diffrn_reflns_av_R_equivalents 0.0369
_diffrn_reflns_av_unetI/netI 0.0295
_diffrn_reflns_Laue_measured_fraction_full 0.999
_diffrn_reflns_Laue_measured_fraction_max 0.994
_diffrn_reflns_limit_h_max 22
_diffrn_reflns_limit_h_min -22
_diffrn_reflns_limit_k_max 23
_diffrn_reflns_limit_k_min -23
_diffrn_reflns_limit_l_max 27
_diffrn_reflns_limit_l_min -27
_diffrn_reflns_number 153078
_diffrn_reflns_point_group_measured_fraction_full 0.999
_diffrn_reflns_point_group_measured_fraction_max 0.994
_diffrn_reflns_theta_full 25.000
_diffrn_reflns_theta_max 36.421
_diffrn_reflns_theta_min 2.400
_diffrn_source 'microfocus sealed x-ray tube'
_diffrn_source_type 'Incoatec I\mus'
_diffrn_standards_number 0
_exptl_absorpt_coefficient_mu 0.581
_exptl_absorpt_correction_T_max 0.1100
_exptl_absorpt_correction_T_min 0.0693
_exptl_absorpt_correction_type multi-scan
_exptl_absorpt_process_details
;
SADABS-2012/1 (Bruker,2012) was used for absorption correction.
wR2(int) was 0.0610 before and 0.0468 after correction.
The Ratio of minimum to maximum transmission is 0.6300.
The \l/2 correction factor is 0.0015.
;
_exptl_crystal_colour orange
_exptl_crystal_colour_primary orange
_exptl_crystal_density_diffrn 1.394
_exptl_crystal_description Block
_exptl_crystal_F_000 1248
_exptl_crystal_size_max 0.3
_exptl_crystal_size_mid 0.28
_exptl_crystal_size_min 0.28
_refine_diff_density_max 0.814
_refine_diff_density_min -0.416
_refine_diff_density_rms 0.075
_refine_ls_extinction_method none
_refine_ls_goodness_of_fit_ref 1.027
_refine_ls_hydrogen_treatment constr
_refine_ls_matrix_type full
_refine_ls_number_parameters 688
_refine_ls_number_reflns 28121
_refine_ls_number_restraints 0
_refine_ls_restrained_S_all 1.027
_refine_ls_R_factor_all 0.0494
_refine_ls_R_factor_gt 0.0337
_refine_ls_shift/su_max 0.001
_refine_ls_shift/su_mean 0.000
_refine_ls_structure_factor_coef Fsqd
_refine_ls_weighting_details
;
 w=1/[\s^2^(Fo^2^)+(0.0412P)^2^+0.8761P]
 where P=(Fo^2^+2Fc^2^)/3
;
_refine_ls_weighting_scheme calc
_refine_ls_wR_factor_gt 0.0792
_refine_ls_wR_factor_ref 0.0860
_reflns_Friedel_coverage 0.000
_reflns_number_gt 22618
_reflns_number_total 28121
_reflns_threshold_expression 'I > 2\s(I)'
_cod_data_source_file ic402130p_si_001_08.cif
_cod_data_source_block JFig718
_cod_database_code 4336752
_olex2_refinement_description
;
1. Fixed Uiso
 At 1.2 times of:
  All C(H) groups
 At 1.5 times of:
  All C(H,H,H) groups
2.a Aromatic/amide H refined with riding coordinates:
 C5(H5), C7(H7), C11(H11), C12(H12), C13(H13), C17(H17), C18(H18), C19(H19),
 C27(H27), C29(H29), C33(H33), C34(H34), C35(H35), C39(H39), C40(H40), C41(H41),
  C1S(H1S), C2S(H2S), C3S(H3S), C4S(H4S), C5S(H5S), C6S(H6S), C7S(H7S),
 C8S(H8S), C9S(H9S), C10S(H10S), C11S(H11S), C12S(H12S), C13S(H13S), C14S(H14S),
  C15S(H15S), C16S(H16S), C17S(H17S), C18S(H18S)
2.b Idealised Me refined as rotating group:
 C22(H22A,H22B,H22C), C23(H23A,H23B,H23C), C24(H24A,H24B,H24C), C44(H44A,H44B,
 H44C), C45(H45A,H45B,H45C), C46(H46A,H46B,H46C)
;
_shelx_estimated_absorpt_t_max 0.854
_shelx_estimated_absorpt_t_min 0.845
_shelx_space_group_comment
;
The symmetry employed for this shelxl refinement is uniquely defined
by the following loop, which should always be used as a source of
symmetry information in preference to the above space-group names.
They are only intended as comments.
;
_shelxl_version_number 2013-2

loop_
_space_group_symop_operation_xyz
'x, y, z'
'-x, -y, -z'

loop_
_atom_site_label
_atom_site_type_symbol
_atom_site_fract_x
_atom_site_fract_y
_atom_site_fract_z
_atom_site_U_iso_or_equiv
_atom_site_adp_type
_atom_site_occupancy
_atom_site_site_symmetry_order
_atom_site_calc_flag
_atom_site_refinement_flags_posn
_atom_site_refinement_flags_adp
_atom_site_refinement_flags_occupancy
Mo1 Mo -0.5000 0.0000 0.5000 0.01087(2) Uani 1 2 d S . P
Cl1 Cl -0.34333(2) 0.12980(2) 0.54791(2) 0.01850(4) Uani 1 1 d . . .
Cl2 Cl -0.85783(2) 0.05460(2) 0.22312(2) 0.02585(5) Uani 1 1 d . . .
Cl3 Cl -0.54752(2) -0.14596(2) 0.19514(2) 0.02610(5) Uani 1 1 d . . .
Cl4 Cl -0.49583(2) 0.40727(2) 0.34926(2) 0.02370(5) Uani 1 1 d . . .
Cl5 Cl -0.31693(2) 0.08216(2) 0.29313(2) 0.02440(5) Uani 1 1 d . . .
Cl6 Cl -0.20428(2) -0.09199(2) 0.54820(2) 0.02114(5) Uani 1 1 d . . .
Cl7 Cl -0.14399(2) -0.10256(2) 0.22779(2) 0.02246(5) Uani 1 1 d . . .
Cl8 Cl -0.46521(2) -0.31108(2) 0.47109(2) 0.02120(5) Uani 1 1 d . . .
Cl9 Cl -0.48569(2) -0.43408(2) 0.12129(2) 0.02288(5) Uani 1 1 d . . .
N1 N -0.54416(6) 0.08223(6) 0.34264(5) 0.01429(13) Uani 1 1 d . . .
N2 N -0.38091(6) -0.16168(6) 0.37333(5) 0.01411(13) Uani 1 1 d . . .
C1 C -0.53253(7) 0.05388(7) 0.39976(6) 0.01349(14) Uani 1 1 d . . .
C2 C -0.42421(7) -0.10339(7) 0.41650(6) 0.01308(14) Uani 1 1 d . . .
C3 C -0.55682(7) 0.10130(7) 0.26681(6) 0.01363(14) Uani 1 1 d . . .
C4 C -0.48986(7) 0.18210(7) 0.25728(6) 0.01443(14) Uani 1 1 d . . .
C5 C -0.50717(8) 0.20057(7) 0.18071(6) 0.01692(16) Uani 1 1 d . . .
H5 H -0.4620 0.2555 0.1736 0.020 Uiso 1 1 calc R U .
C6 C -0.58820(8) 0.14138(8) 0.11460(6) 0.01760(16) Uani 1 1 d . . .
C7 C -0.65215(8) 0.05891(7) 0.12542(6) 0.01711(16) Uani 1 1 d . . .
H7 H -0.7068 0.0164 0.0802 0.021 Uiso 1 1 calc R U .
C8 C -0.63772(7) 0.03774(7) 0.20042(6) 0.01493(15) Uani 1 1 d . . .
C9 C -0.70592(7) -0.04916(7) 0.21200(6) 0.01534(15) Uani 1 1 d . . .
C10 C -0.67065(8) -0.13546(8) 0.21385(7) 0.01885(17) Uani 1 1 d . . .
C11 C -0.73094(10) -0.21405(8) 0.23016(7) 0.0248(2) Uani 1 1 d . . .
H11 H -0.7043 -0.2706 0.2324 0.030 Uiso 1 1 calc R U .
C12 C -0.83047(10) -0.20925(9) 0.24312(8) 0.0285(2) Uani 1 1 d . . .
H12 H -0.8723 -0.2628 0.2546 0.034 Uiso 1 1 calc R U .
C13 C -0.86994(9) -0.12748(9) 0.23951(8) 0.0260(2) Uani 1 1 d . . .
H13 H -0.9388 -0.1253 0.2473 0.031 Uiso 1 1 calc R U .
C14 C -0.80751(8) -0.04867(8) 0.22439(7) 0.01892(17) Uani 1 1 d . . .
C15 C -0.40185(7) 0.24799(7) 0.32566(6) 0.01479(15) Uani 1 1 d . . .
C16 C -0.39613(7) 0.35293(7) 0.37036(7) 0.01739(16) Uani 1 1 d . . .
C17 C -0.31333(9) 0.41633(8) 0.43254(7) 0.02271(19) Uani 1 1 d . . .
H17 H -0.3116 0.4873 0.4615 0.027 Uiso 1 1 calc R U .
C18 C -0.23294(8) 0.37493(9) 0.45202(7) 0.0251(2) Uani 1 1 d . . .
H18 H -0.1758 0.4179 0.4946 0.030 Uiso 1 1 calc R U .
C19 C -0.23525(8) 0.27178(9) 0.41008(7) 0.02344(19) Uani 1 1 d . . .
H19 H -0.1805 0.2434 0.4240 0.028 Uiso 1 1 calc R U .
C20 C -0.31869(7) 0.21014(8) 0.34733(7) 0.01791(16) Uani 1 1 d . . .
C21 C -0.60928(9) 0.16240(8) 0.03134(7) 0.02256(19) Uani 1 1 d . . .
C22 C -0.53830(12) 0.26078(10) 0.03462(9) 0.0346(3) Uani 1 1 d . . .
H22A H -0.5478 0.3194 0.0840 0.052 Uiso 1 1 calc R U .
H22B H -0.5546 0.2716 -0.0196 0.052 Uiso 1 1 calc R U .
H22C H -0.4670 0.2544 0.0415 0.052 Uiso 1 1 calc R U .
C23 C -0.59362(12) 0.07172(10) -0.04636(8) 0.0322(3) Uani 1 1 d . . .
H23A H -0.5216 0.0675 -0.0406 0.048 Uiso 1 1 calc R U .
H23B H -0.6126 0.0819 -0.1004 0.048 Uiso 1 1 calc R U .
H23C H -0.6367 0.0078 -0.0477 0.048 Uiso 1 1 calc R U .
C24 C -0.72044(11) 0.17336(12) 0.01866(9) 0.0356(3) Uani 1 1 d . . .
H24A H -0.7670 0.1095 0.0135 0.053 Uiso 1 1 calc R U .
H24B H -0.7341 0.1872 -0.0344 0.053 Uiso 1 1 calc R U .
H24C H -0.7312 0.2303 0.0688 0.053 Uiso 1 1 calc R U .
C25 C -0.32259(7) -0.23427(7) 0.34365(6) 0.01312(14) Uani 1 1 d . . .
C26 C -0.21625(7) -0.20141(7) 0.35359(6) 0.01371(14) Uani 1 1 d . . .
C27 C -0.15748(7) -0.27480(7) 0.32907(6) 0.01547(15) Uani 1 1 d . . .
H27 H -0.0853 -0.2525 0.3356 0.019 Uiso 1 1 calc R U .
C28 C -0.20099(7) -0.38027(7) 0.29514(6) 0.01482(15) Uani 1 1 d . . .
C29 C -0.30750(7) -0.41006(7) 0.28371(6) 0.01479(15) Uani 1 1 d . . .
H29 H -0.3390 -0.4812 0.2591 0.018 Uiso 1 1 calc R U .
C30 C -0.36942(7) -0.33870(7) 0.30723(6) 0.01338(14) Uani 1 1 d . . .
C31 C -0.16554(7) -0.09051(7) 0.39161(6) 0.01447(15) Uani 1 1 d . . .
C32 C -0.15404(7) -0.03344(7) 0.48083(6) 0.01668(16) Uani 1 1 d . . .
C33 C -0.10132(8) 0.06841(8) 0.51760(7) 0.02025(18) Uani 1 1 d . . .
H33 H -0.0959 0.1060 0.5783 0.024 Uiso 1 1 calc R U .
C34 C -0.05670(8) 0.11462(8) 0.46476(8) 0.02156(19) Uani 1 1 d . . .
H34 H -0.0181 0.1835 0.4899 0.026 Uiso 1 1 calc R U .
C35 C -0.06757(8) 0.06162(8) 0.37543(7) 0.01991(17) Uani 1 1 d . . .
H35 H -0.0375 0.0937 0.3392 0.024 Uiso 1 1 calc R U .
C36 C -0.12326(7) -0.03906(7) 0.34042(6) 0.01665(16) Uani 1 1 d . . .
C37 C -0.48215(7) -0.37444(7) 0.29576(6) 0.01369(14) Uani 1 1 d . . .
C38 C -0.54230(7) -0.42328(7) 0.21343(6) 0.01586(15) Uani 1 1 d . . .
C39 C -0.64691(7) -0.46263(8) 0.20160(7) 0.01972(17) Uani 1 1 d . . .
H39 H -0.6849 -0.4980 0.1447 0.024 Uiso 1 1 calc R U .
C40 C -0.69507(8) -0.44935(8) 0.27449(8) 0.02207(19) Uani 1 1 d . . .
H40 H -0.7669 -0.4747 0.2674 0.026 Uiso 1 1 calc R U .
C41 C -0.63939(8) -0.39965(8) 0.35719(7) 0.02072(18) Uani 1 1 d . . .
H41 H -0.6727 -0.3896 0.4069 0.025 Uiso 1 1 calc R U .
C42 C -0.53409(7) -0.36446(7) 0.36694(6) 0.01589(15) Uani 1 1 d . . .
C43 C -0.13139(7) -0.45716(7) 0.27566(7) 0.01769(16) Uani 1 1 d . . .
C44 C -0.19246(8) -0.56845(8) 0.23571(7) 0.02169(19) Uani 1 1 d . . .
H44A H -0.2370 -0.5787 0.1822 0.033 Uiso 1 1 calc R U .
H44B H -0.2343 -0.5832 0.2772 0.033 Uiso 1 1 calc R U .
H44C H -0.1452 -0.6148 0.2220 0.033 Uiso 1 1 calc R U .
C45 C -0.06525(9) -0.44152(9) 0.36124(8) 0.0274(2) Uani 1 1 d . . .
H45A H -0.0199 -0.4899 0.3496 0.041 Uiso 1 1 calc R U .
H45B H -0.1097 -0.4537 0.4021 0.041 Uiso 1 1 calc R U .
H45C H -0.0241 -0.3710 0.3866 0.041 Uiso 1 1 calc R U .
C46 C -0.06097(8) -0.43959(9) 0.21170(8) 0.0258(2) Uani 1 1 d . . .
H46A H -0.1023 -0.4552 0.1553 0.039 Uiso 1 1 calc R U .
H46B H -0.0124 -0.4846 0.2044 0.039 Uiso 1 1 calc R U .
H46C H -0.0232 -0.3677 0.2346 0.039 Uiso 1 1 calc R U .
C1S C -0.23840(10) -0.40154(10) 0.05252(9) 0.0317(3) Uani 1 1 d . . .
H1S H -0.2736 -0.3559 0.0895 0.038 Uiso 1 1 calc R U .
C2S C -0.15167(10) -0.36292(10) 0.02387(10) 0.0321(3) Uani 1 1 d . . .
H2S H -0.1279 -0.2908 0.0411 0.039 Uiso 1 1 calc R U .
C3S C -0.09982(9) -0.42952(11) -0.02988(9) 0.0301(2) Uani 1 1 d . . .
H3S H -0.0405 -0.4030 -0.0492 0.036 Uiso 1 1 calc R U .
C4S C -0.13464(9) -0.53454(10) -0.05526(8) 0.0282(2) Uani 1 1 d . . .
H4S H -0.0991 -0.5802 -0.0919 0.034 Uiso 1 1 calc R U .
C5S C -0.22149(9) -0.57317(10) -0.02719(8) 0.0267(2) Uani 1 1 d . . .
H5S H -0.2457 -0.6453 -0.0450 0.032 Uiso 1 1 calc R U .
C6S C -0.27317(9) -0.50658(10) 0.02699(8) 0.0276(2) Uani 1 1 d . . .
H6S H -0.3324 -0.5332 0.0465 0.033 Uiso 1 1 calc R U .
C7S C -0.93069(12) 0.32172(11) 0.38810(14) 0.0472(4) Uani 1 1 d . . .
H7S H -0.9836 0.3269 0.4230 0.057 Uiso 1 1 calc R U .
C8S C -0.95075(14) 0.31300(12) 0.30277(16) 0.0618(6) Uani 1 1 d . . .
H8S H -1.0181 0.3107 0.2786 0.074 Uiso 1 1 calc R U .
C9S C -0.87261(17) 0.30745(12) 0.25142(13) 0.0566(6) Uani 1 1 d . . .
H9S H -0.8867 0.3021 0.1928 0.068 Uiso 1 1 calc R U .
C10S C -0.77456(14) 0.30984(12) 0.28670(10) 0.0416(3) Uani 1 1 d . . .
H10S H -0.7208 0.3064 0.2528 0.050 Uiso 1 1 calc R U .
C11S C -0.75642(10) 0.31726(10) 0.37169(9) 0.0329(3) Uani 1 1 d . . .
H11S H -0.6895 0.3186 0.3961 0.039 Uiso 1 1 calc R U .
C12S C -0.83367(11) 0.32282(10) 0.42246(10) 0.0342(3) Uani 1 1 d . . .
H12S H -0.8196 0.3274 0.4808 0.041 Uiso 1 1 calc R U .
C13S C -0.20664(15) 0.20483(11) 0.04894(10) 0.0437(4) Uani 1 1 d . . .
H13S H -0.2586 0.2393 0.0408 0.052 Uiso 1 1 calc R U .
C14S C -0.13203(13) 0.19481(10) -0.00366(9) 0.0374(3) Uani 1 1 d . . .
H14S H -0.1326 0.2226 -0.0479 0.045 Uiso 1 1 calc R U .
C15S C -0.05664(14) 0.14465(13) 0.00761(13) 0.0488(4) Uani 1 1 d . . .
H15S H -0.0051 0.1374 -0.0286 0.059 Uiso 1 1 calc R U .
C16S C -0.05700(19) 0.10456(15) 0.07311(15) 0.0668(7) Uani 1 1 d . . .
H16S H -0.0053 0.0700 0.0817 0.080 Uiso 1 1 calc R U .
C17S C -0.1323(2) 0.11495(14) 0.12560(12) 0.0658(7) Uani 1 1 d . . .
H17S H -0.1326 0.0873 0.1699 0.079 Uiso 1 1 calc R U .
C18S C -0.20600(19) 0.16494(12) 0.11341(10) 0.0559(5) Uani 1 1 d . . .
H18S H -0.2575 0.1724 0.1497 0.067 Uiso 1 1 calc R U .

loop_
_atom_site_aniso_label
_atom_site_aniso_U_11
_atom_site_aniso_U_22
_atom_site_aniso_U_33
_atom_site_aniso_U_23
_atom_site_aniso_U_13
_atom_site_aniso_U_12
Mo1 0.01322(4) 0.01136(4) 0.01043(4) 0.00517(3) 0.00339(3) 0.00573(3)
Cl1 0.01629(9) 0.01768(10) 0.02042(10) 0.00659(8) 0.00205(7) 0.00249(7)
Cl2 0.02310(11) 0.02866(13) 0.02908(13) 0.01229(10) 0.00474(9) 0.01054(9)
Cl3 0.03041(12) 0.02232(11) 0.03015(13) 0.01093(10) 0.00861(10) 0.01313(10)
Cl4 0.02747(11) 0.01642(10) 0.02926(13) 0.00967(9) 0.00369(9) 0.00795(9)
Cl5 0.02439(11) 0.02414(11) 0.02660(12) 0.00843(10) 0.00342(9) 0.01267(9)
Cl6 0.02207(10) 0.02328(11) 0.01667(10) 0.00635(8) 0.00294(8) 0.00388(8)
Cl7 0.02742(11) 0.02153(11) 0.01814(10) 0.00694(9) 0.00523(8) 0.00501(9)
Cl8 0.02721(11) 0.02124(10) 0.01511(10) 0.00670(8) 0.00532(8) 0.00460(9)
Cl9 0.02090(10) 0.02978(12) 0.01538(10) 0.00556(9) 0.00408(8) 0.00464(9)
N1 0.0167(3) 0.0136(3) 0.0135(3) 0.0063(3) 0.0015(2) 0.0033(3)
N2 0.0139(3) 0.0135(3) 0.0155(3) 0.0051(3) 0.0032(2) 0.0046(2)
C1 0.0146(3) 0.0124(3) 0.0137(4) 0.0044(3) 0.0027(3) 0.0045(3)
C2 0.0143(3) 0.0136(3) 0.0128(4) 0.0060(3) 0.0026(3) 0.0041(3)
C3 0.0167(3) 0.0141(3) 0.0120(4) 0.0069(3) 0.0017(3) 0.0044(3)
C4 0.0165(3) 0.0139(4) 0.0140(4) 0.0067(3) 0.0016(3) 0.0034(3)
C5 0.0218(4) 0.0161(4) 0.0156(4) 0.0094(3) 0.0026(3) 0.0039(3)
C6 0.0235(4) 0.0171(4) 0.0144(4) 0.0083(3) 0.0017(3) 0.0056(3)
C7 0.0216(4) 0.0167(4) 0.0130(4) 0.0066(3) -0.0006(3) 0.0036(3)
C8 0.0182(4) 0.0139(4) 0.0134(4) 0.0063(3) 0.0015(3) 0.0035(3)
C9 0.0187(4) 0.0137(4) 0.0123(4) 0.0048(3) 0.0002(3) 0.0013(3)
C10 0.0253(4) 0.0145(4) 0.0159(4) 0.0051(3) 0.0022(3) 0.0039(3)
C11 0.0360(6) 0.0135(4) 0.0225(5) 0.0065(4) 0.0032(4) 0.0008(4)
C12 0.0341(6) 0.0188(5) 0.0272(6) 0.0082(4) 0.0041(4) -0.0065(4)
C13 0.0226(4) 0.0253(5) 0.0245(5) 0.0071(4) 0.0035(4) -0.0036(4)
C14 0.0201(4) 0.0176(4) 0.0166(4) 0.0050(3) 0.0009(3) 0.0019(3)
C15 0.0156(3) 0.0158(4) 0.0146(4) 0.0081(3) 0.0026(3) 0.0025(3)
C16 0.0192(4) 0.0160(4) 0.0184(4) 0.0088(3) 0.0037(3) 0.0023(3)
C17 0.0249(5) 0.0193(4) 0.0202(5) 0.0067(4) 0.0024(4) -0.0022(4)
C18 0.0206(4) 0.0296(5) 0.0204(5) 0.0095(4) -0.0012(4) -0.0042(4)
C19 0.0171(4) 0.0319(5) 0.0221(5) 0.0127(4) 0.0004(3) 0.0034(4)
C20 0.0180(4) 0.0202(4) 0.0174(4) 0.0088(3) 0.0030(3) 0.0052(3)
C21 0.0328(5) 0.0216(5) 0.0157(4) 0.0112(4) -0.0001(4) 0.0051(4)
C22 0.0539(8) 0.0275(6) 0.0239(6) 0.0187(5) -0.0028(5) -0.0016(5)
C23 0.0500(8) 0.0306(6) 0.0162(5) 0.0098(4) 0.0072(5) 0.0066(5)
C24 0.0399(7) 0.0457(8) 0.0311(6) 0.0242(6) -0.0010(5) 0.0165(6)
C25 0.0134(3) 0.0129(3) 0.0138(4) 0.0041(3) 0.0037(3) 0.0060(3)
C26 0.0135(3) 0.0121(3) 0.0148(4) 0.0033(3) 0.0030(3) 0.0043(3)
C27 0.0135(3) 0.0146(4) 0.0176(4) 0.0038(3) 0.0033(3) 0.0056(3)
C28 0.0150(3) 0.0138(4) 0.0155(4) 0.0035(3) 0.0037(3) 0.0063(3)
C29 0.0154(3) 0.0127(3) 0.0158(4) 0.0035(3) 0.0036(3) 0.0053(3)
C30 0.0133(3) 0.0127(3) 0.0143(4) 0.0041(3) 0.0036(3) 0.0044(3)
C31 0.0129(3) 0.0127(3) 0.0167(4) 0.0036(3) 0.0017(3) 0.0042(3)
C32 0.0150(3) 0.0167(4) 0.0171(4) 0.0045(3) 0.0021(3) 0.0046(3)
C33 0.0176(4) 0.0170(4) 0.0203(4) 0.0008(3) -0.0011(3) 0.0038(3)
C34 0.0171(4) 0.0144(4) 0.0282(5) 0.0038(4) -0.0013(3) 0.0019(3)
C35 0.0174(4) 0.0161(4) 0.0265(5) 0.0087(4) 0.0026(3) 0.0035(3)
C36 0.0161(3) 0.0153(4) 0.0183(4) 0.0051(3) 0.0029(3) 0.0054(3)
C37 0.0136(3) 0.0121(3) 0.0160(4) 0.0049(3) 0.0038(3) 0.0046(3)
C38 0.0153(3) 0.0158(4) 0.0170(4) 0.0060(3) 0.0034(3) 0.0047(3)
C39 0.0157(4) 0.0194(4) 0.0236(5) 0.0088(4) 0.0003(3) 0.0028(3)
C40 0.0145(4) 0.0234(5) 0.0318(5) 0.0145(4) 0.0053(4) 0.0033(3)
C41 0.0184(4) 0.0221(4) 0.0266(5) 0.0128(4) 0.0100(4) 0.0062(3)
C42 0.0176(4) 0.0149(4) 0.0170(4) 0.0068(3) 0.0056(3) 0.0054(3)
C43 0.0169(4) 0.0153(4) 0.0196(4) 0.0027(3) 0.0032(3) 0.0085(3)
C44 0.0229(4) 0.0150(4) 0.0253(5) 0.0032(4) 0.0033(4) 0.0085(3)
C45 0.0299(5) 0.0239(5) 0.0246(5) 0.0023(4) -0.0044(4) 0.0144(4)
C46 0.0214(4) 0.0248(5) 0.0309(6) 0.0060(4) 0.0117(4) 0.0095(4)
C1S 0.0316(6) 0.0333(6) 0.0371(7) 0.0148(5) 0.0127(5) 0.0180(5)
C2S 0.0299(6) 0.0296(6) 0.0407(7) 0.0147(5) 0.0092(5) 0.0115(5)
C3S 0.0226(5) 0.0387(6) 0.0322(6) 0.0149(5) 0.0067(4) 0.0101(5)
C4S 0.0262(5) 0.0358(6) 0.0238(5) 0.0083(5) 0.0048(4) 0.0154(5)
C5S 0.0300(5) 0.0294(5) 0.0231(5) 0.0107(4) 0.0021(4) 0.0117(4)
C6S 0.0268(5) 0.0357(6) 0.0270(5) 0.0159(5) 0.0080(4) 0.0133(4)
C7S 0.0313(6) 0.0254(6) 0.0774(12) 0.0122(7) 0.0010(7) 0.0057(5)
C8S 0.0438(9) 0.0231(6) 0.0999(16) 0.0111(8) -0.0326(10) 0.0061(6)
C9S 0.0798(13) 0.0265(7) 0.0520(10) 0.0148(7) -0.0310(10) 0.0011(7)
C10S 0.0516(9) 0.0305(7) 0.0363(7) 0.0124(6) -0.0027(6) -0.0022(6)
C11S 0.0301(6) 0.0293(6) 0.0346(7) 0.0101(5) -0.0012(5) 0.0020(5)
C12S 0.0330(6) 0.0239(5) 0.0419(7) 0.0098(5) 0.0038(5) 0.0029(5)
C13S 0.0741(11) 0.0237(6) 0.0281(7) 0.0040(5) 0.0072(7) 0.0097(6)
C14S 0.0601(9) 0.0231(5) 0.0240(6) 0.0074(5) -0.0017(6) 0.0034(6)
C15S 0.0484(9) 0.0371(8) 0.0515(10) 0.0143(7) -0.0092(7) -0.0019(7)
C16S 0.0772(14) 0.0407(9) 0.0691(13) 0.0239(9) -0.0400(12) -0.0042(9)
C17S 0.1150(19) 0.0341(8) 0.0334(8) 0.0173(7) -0.0209(10) -0.0151(10)
C18S 0.1034(16) 0.0237(6) 0.0279(7) 0.0043(5) 0.0106(8) -0.0063(8)

loop_
_atom_type_symbol
_atom_type_description
_atom_type_scat_dispersion_real
_atom_type_scat_dispersion_imag
_atom_type_scat_source
C C 0.0033 0.0016 'International Tables Vol C Tables 4.2.6.8 and 6.1.1.4'
H H 0.0000 0.0000 'International Tables Vol C Tables 4.2.6.8 and 6.1.1.4'
Cl Cl 0.1484 0.1585 'International Tables Vol C Tables 4.2.6.8 and 6.1.1.4'
Mo Mo -1.6832 0.6857 'International Tables Vol C Tables 4.2.6.8 and 6.1.1.4'
N N 0.0061 0.0033 'International Tables Vol C Tables 4.2.6.8 and 6.1.1.4'

loop_
_geom_angle_atom_site_label_1
_geom_angle_atom_site_label_2
_geom_angle_atom_site_label_3
_geom_angle
_geom_angle_site_symmetry_1
_geom_angle_site_symmetry_3
Cl1 Mo1 Cl1 180.0 2_456 .
C1 Mo1 Cl1 92.43(3) . 2_456
C1 Mo1 Cl1 87.57(3) 2_456 2_456
C1 Mo1 Cl1 87.57(3) . .
C1 Mo1 Cl1 92.43(3) 2_456 .
C1 Mo1 C1 180.0 . 2_456
C1 Mo1 C2 88.99(3) . .
C1 Mo1 C2 91.02(3) 2_456 .
C1 Mo1 C2 91.01(3) . 2_456
C1 Mo1 C2 88.99(3) 2_456 2_456
C2 Mo1 Cl1 89.79(3) . .
C2 Mo1 Cl1 90.21(3) 2_456 .
C2 Mo1 Cl1 89.79(3) 2_456 2_456
C2 Mo1 Cl1 90.21(3) . 2_456
C2 Mo1 C2 180.00(3) . 2_456
C1 N1 C3 171.38(9) . .
C2 N2 C25 164.07(9) . .
N1 C1 Mo1 175.31(7) . .
N2 C2 Mo1 177.04(8) . .
N1 C3 C4 120.12(8) . .
N1 C3 C8 118.65(8) . .
C4 C3 C8 121.22(8) . .
C3 C4 C5 118.27(9) . .
C3 C4 C15 121.95(8) . .
C5 C4 C15 119.78(8) . .
C4 C5 H5 118.9 . .
C6 C5 C4 122.24(9) . .
C6 C5 H5 118.9 . .
C5 C6 C7 117.85(9) . .
C5 C6 C21 122.68(9) . .
C7 C6 C21 119.47(9) . .
C6 C7 H7 119.1 . .
C8 C7 C6 121.81(9) . .
C8 C7 H7 119.1 . .
C3 C8 C9 119.72(8) . .
C7 C8 C3 118.55(9) . .
C7 C8 C9 121.73(9) . .
C10 C9 C8 121.57(9) . .
C14 C9 C8 122.25(8) . .
C14 C9 C10 116.15(9) . .
C9 C10 Cl3 119.85(8) . .
C11 C10 Cl3 117.72(8) . .
C11 C10 C9 122.43(10) . .
C10 C11 H11 120.4 . .
C12 C11 C10 119.12(10) . .
C12 C11 H11 120.4 . .
C11 C12 H12 119.6 . .
C11 C12 C13 120.79(11) . .
C13 C12 H12 119.6 . .
C12 C13 H13 120.5 . .
C12 C13 C14 119.09(11) . .
C14 C13 H13 120.5 . .
C9 C14 Cl2 119.47(8) . .
C13 C14 Cl2 118.14(8) . .
C13 C14 C9 122.38(10) . .
C16 C15 C4 121.55(8) . .
C20 C15 C4 122.26(9) . .
C20 C15 C16 116.16(9) . .
C15 C16 Cl4 119.86(8) . .
C17 C16 Cl4 117.69(8) . .
C17 C16 C15 122.44(9) . .
C16 C17 H17 120.4 . .
C16 C17 C18 119.17(10) . .
C18 C17 H17 120.4 . .
C17 C18 H18 119.7 . .
C19 C18 C17 120.57(10) . .
C19 C18 H18 119.7 . .
C18 C19 H19 120.5 . .
C18 C19 C20 119.09(10) . .
C20 C19 H19 120.5 . .
C15 C20 Cl5 119.55(8) . .
C19 C20 Cl5 117.89(8) . .
C19 C20 C15 122.55(10) . .
C6 C21 C23 108.98(9) . .
C6 C21 C24 109.24(9) . .
C22 C21 C6 112.11(9) . .
C22 C21 C23 108.75(11) . .
C22 C21 C24 108.50(10) . .
C23 C21 C24 109.21(11) . .
C21 C22 H22A 109.5 . .
C21 C22 H22B 109.5 . .
C21 C22 H22C 109.5 . .
H22A C22 H22B 109.5 . .
H22A C22 H22C 109.5 . .
H22B C22 H22C 109.5 . .
C21 C23 H23A 109.5 . .
C21 C23 H23B 109.5 . .
C21 C23 H23C 109.5 . .
H23A C23 H23B 109.5 . .
H23A C23 H23C 109.5 . .
H23B C23 H23C 109.5 . .
C21 C24 H24A 109.5 . .
C21 C24 H24B 109.5 . .
C21 C24 H24C 109.5 . .
H24A C24 H24B 109.5 . .
H24A C24 H24C 109.5 . .
H24B C24 H24C 109.5 . .
N2 C25 C26 119.02(8) . .
N2 C25 C30 120.19(8) . .
C30 C25 C26 120.75(7) . .
C25 C26 C31 121.29(7) . .
C27 C26 C25 118.82(8) . .
C27 C26 C31 119.87(8) . .
C26 C27 H27 118.9 . .
C26 C27 C28 122.27(8) . .
C28 C27 H27 118.9 . .
C27 C28 C43 119.65(8) . .
C29 C28 C27 117.25(8) . .
C29 C28 C43 123.05(8) . .
C28 C29 H29 118.9 . .
C28 C29 C30 122.24(8) . .
C30 C29 H29 118.9 . .
C25 C30 C29 118.60(8) . .
C25 C30 C37 121.25(7) . .
C29 C30 C37 120.12(8) . .
C32 C31 C26 121.66(9) . .
C32 C31 C36 116.68(9) . .
C36 C31 C26 121.62(8) . .
C31 C32 Cl6 119.26(7) . .
C33 C32 Cl6 118.68(8) . .
C33 C32 C31 122.04(9) . .
C32 C33 H33 120.4 . .
C34 C33 C32 119.13(10) . .
C34 C33 H33 120.4 . .
C33 C34 H34 119.5 . .
C33 C34 C35 120.94(10) . .
C35 C34 H34 119.5 . .
C34 C35 H35 120.8 . .
C36 C35 C34 118.46(10) . .
C36 C35 H35 120.8 . .
C31 C36 Cl7 118.94(7) . .
C35 C36 Cl7 118.38(8) . .
C35 C36 C31 122.65(9) . .
C38 C37 C30 122.15(8) . .
C38 C37 C42 116.09(8) . .
C42 C37 C30 121.72(8) . .
C37 C38 Cl9 119.45(7) . .
C39 C38 Cl9 117.74(8) . .
C39 C38 C37 122.80(9) . .
C38 C39 H39 120.6 . .
C38 C39 C40 118.80(10) . .
C40 C39 H39 120.6 . .
C39 C40 H40 119.7 . .
C41 C40 C39 120.56(9) . .
C41 C40 H40 119.7 . .
C40 C41 H41 120.4 . .
C40 C41 C42 119.27(9) . .
C42 C41 H41 120.4 . .
C37 C42 Cl8 119.36(7) . .
C41 C42 Cl8 118.18(8) . .
C41 C42 C37 122.41(9) . .
C28 C43 C45 108.63(8) . .
C28 C43 C46 110.47(8) . .
C44 C43 C28 112.17(8) . .
C44 C43 C45 108.69(9) . .
C44 C43 C46 107.83(8) . .
C46 C43 C45 108.98(9) . .
C43 C44 H44A 109.5 . .
C43 C44 H44B 109.5 . .
C43 C44 H44C 109.5 . .
H44A C44 H44B 109.5 . .
H44A C44 H44C 109.5 . .
H44B C44 H44C 109.5 . .
C43 C45 H45A 109.5 . .
C43 C45 H45B 109.5 . .
C43 C45 H45C 109.5 . .
H45A C45 H45B 109.5 . .
H45A C45 H45C 109.5 . .
H45B C45 H45C 109.5 . .
C43 C46 H46A 109.5 . .
C43 C46 H46B 109.5 . .
C43 C46 H46C 109.5 . .
H46A C46 H46B 109.5 . .
H46A C46 H46C 109.5 . .
H46B C46 H46C 109.5 . .
C2S C1S H1S 120.1 . .
C6S C1S H1S 120.1 . .
C6S C1S C2S 119.81(11) . .
C1S C2S H2S 119.9 . .
C3S C2S C1S 120.16(13) . .
C3S C2S H2S 119.9 . .
C2S C3S H3S 120.0 . .
C4S C3S C2S 119.95(12) . .
C4S C3S H3S 120.0 . .
C3S C4S H4S 120.0 . .
C3S C4S C5S 119.96(11) . .
C5S C4S H4S 120.0 . .
C4S C5S H5S 119.9 . .
C4S C5S C6S 120.17(12) . .
C6S C5S H5S 119.9 . .
C1S C6S C5S 119.96(12) . .
C1S C6S H6S 120.0 . .
C5S C6S H6S 120.0 . .
C8S C7S H7S 120.2 . .
C12S C7S H7S 120.2 . .
C12S C7S C8S 119.62(17) . .
C7S C8S H8S 119.7 . .
C7S C8S C9S 120.55(15) . .
C9S C8S H8S 119.7 . .
C8S C9S H9S 120.2 . .
C10S C9S C8S 119.60(17) . .
C10S C9S H9S 120.2 . .
C9S C10S H10S 120.5 . .
C11S C10S C9S 118.93(18) . .
C11S C10S H10S 120.5 . .
C10S C11S H11S 119.3 . .
C10S C11S C12S 121.45(14) . .
C12S C11S H11S 119.3 . .
C7S C12S C11S 119.82(16) . .
C7S C12S H12S 120.1 . .
C11S C12S H12S 120.1 . .
C14S C13S H13S 119.9 . .
C14S C13S C18S 120.12(18) . .
C18S C13S H13S 119.9 . .
C13S C14S H14S 119.9 . .
C15S C14S C13S 120.23(15) . .
C15S C14S H14S 119.9 . .
C14S C15S H15S 120.5 . .
C14S C15S C16S 119.0(2) . .
C16S C15S H15S 120.5 . .
C15S C16S H16S 119.8 . .
C17S C16S C15S 120.3(2) . .
C17S C16S H16S 119.8 . .
C16S C17S H17S 120.2 . .
C18S C17S C16S 119.66(17) . .
C18S C17S H17S 120.2 . .
C13S C18S H18S 119.7 . .
C17S C18S C13S 120.6(2) . .
C17S C18S H18S 119.7 . .

loop_
_geom_bond_atom_site_label_1
_geom_bond_atom_site_label_2
_geom_bond_distance
_geom_bond_site_symmetry_2
Mo1 Cl1 2.4058(3) 2_456
Mo1 Cl1 2.4058(3) .
Mo1 C1 2.1117(9) 2_456
Mo1 C1 2.1116(9) .
Mo1 C2 2.1129(9) .
Mo1 C2 2.1129(9) 2_456
Cl2 C14 1.7326(11) .
Cl3 C10 1.7312(11) .
Cl4 C16 1.7333(10) .
Cl5 C20 1.7332(10) .
Cl6 C32 1.7282(10) .
Cl7 C36 1.7415(10) .
Cl8 C42 1.7295(10) .
Cl9 C38 1.7361(10) .
N1 C1 1.1652(12) .
N1 C3 1.3836(12) .
N2 C2 1.1686(11) .
N2 C25 1.3866(11) .
C3 C4 1.3941(13) .
C3 C8 1.4031(13) .
C4 C5 1.3973(13) .
C4 C15 1.4848(13) .
C5 H5 0.9500 .
C5 C6 1.3887(14) .
C6 C7 1.4024(14) .
C6 C21 1.5308(14) .
C7 H7 0.9500 .
C7 C8 1.3889(13) .
C8 C9 1.4843(13) .
C9 C10 1.4048(13) .
C9 C14 1.3981(14) .
C10 C11 1.3824(15) .
C11 H11 0.9500 .
C11 C12 1.3819(18) .
C12 H12 0.9500 .
C12 C13 1.3819(18) .
C13 H13 0.9500 .
C13 C14 1.3878(15) .
C15 C16 1.4014(13) .
C15 C20 1.3990(13) .
C16 C17 1.3850(15) .
C17 H17 0.9500 .
C17 C18 1.3878(17) .
C18 H18 0.9500 .
C18 C19 1.3815(17) .
C19 H19 0.9500 .
C19 C20 1.3888(15) .
C21 C22 1.5297(17) .
C21 C23 1.5330(17) .
C21 C24 1.5349(18) .
C22 H22A 0.9800 .
C22 H22B 0.9800 .
C22 H22C 0.9800 .
C23 H23A 0.9800 .
C23 H23B 0.9800 .
C23 H23C 0.9800 .
C24 H24A 0.9800 .
C24 H24B 0.9800 .
C24 H24C 0.9800 .
C25 C26 1.3988(12) .
C25 C30 1.3958(13) .
C26 C27 1.3904(12) .
C26 C31 1.4851(13) .
C27 H27 0.9500 .
C27 C28 1.3989(13) .
C28 C29 1.3953(13) .
C28 C43 1.5323(12) .
C29 H29 0.9500 .
C29 C30 1.3989(12) .
C30 C37 1.4831(12) .
C31 C32 1.3976(13) .
C31 C36 1.3979(14) .
C32 C33 1.3862(14) .
C33 H33 0.9500 .
C33 C34 1.3846(16) .
C34 H34 0.9500 .
C34 C35 1.3900(16) .
C35 H35 0.9500 .
C35 C36 1.3844(14) .
C37 C38 1.3992(13) .
C37 C42 1.3996(13) .
C38 C39 1.3874(13) .
C39 H39 0.9500 .
C39 C40 1.3903(15) .
C40 H40 0.9500 .
C40 C41 1.3813(16) .
C41 H41 0.9500 .
C41 C42 1.3901(14) .
C43 C44 1.5285(14) .
C43 C45 1.5368(15) .
C43 C46 1.5348(15) .
C44 H44A 0.9800 .
C44 H44B 0.9800 .
C44 H44C 0.9800 .
C45 H45A 0.9800 .
C45 H45B 0.9800 .
C45 H45C 0.9800 .
C46 H46A 0.9800 .
C46 H46B 0.9800 .
C46 H46C 0.9800 .
C1S H1S 0.9500 .
C1S C2S 1.3908(19) .
C1S C6S 1.3828(19) .
C2S H2S 0.9500 .
C2S C3S 1.3880(18) .
C3S H3S 0.9500 .
C3S C4S 1.3828(19) .
C4S H4S 0.9500 .
C4S C5S 1.3869(18) .
C5S H5S 0.9500 .
C5S C6S 1.3896(17) .
C6S H6S 0.9500 .
C7S H7S 0.9500 .
C7S C8S 1.379(3) .
C7S C12S 1.375(2) .
C8S H8S 0.9500 .
C8S C9S 1.402(3) .
C9S H9S 0.9500 .
C9S C10S 1.387(3) .
C10S H10S 0.9500 .
C10S C11S 1.377(2) .
C11S H11S 0.9500 .
C11S C12S 1.386(2) .
C12S H12S 0.9500 .
C13S H13S 0.9500 .
C13S C14S 1.377(2) .
C13S C18S 1.379(2) .
C14S H14S 0.9500 .
C14S C15S 1.377(2) .
C15S H15S 0.9500 .
C15S C16S 1.396(3) .
C16S H16S 0.9500 .
C16S C17S 1.384(4) .
C17S H17S 0.9500 .
C17S C18S 1.361(3) .
C18S H18S 0.9500 .
